data_7158903
loop_
_publ_author_name
'S\'anchez Santos, Estela'
'Garrido-Gonz\'alez, Jos\'e J.'
'Fuentes de Arriba, Angel L.'
'Rodr\'iguez-Sahag\'un, Ligzajaya'
'Habib, Asmaa'
'Sanz, Francisca'
'Martin del Valle, Eva'
'Rodriguez Moran, Joaquin'
'Alcazar, Victoria'

_publ_section_title
;
 Tryptophan association in water driven by charge-transfer interactions
 with electron-deficient aromatic haptens
;
_journal_name_full 'Organic &amp; Biomolecular Chemistry'
_journal_paper_doi 10.1039/D2OB01650H
_journal_year 2022
_chemical_absolute_configuration rm
_chemical_formula_moiety 'C6 H2 N3 O9 S, C11 H13 N2 O2, 3(H2 O)'
_chemical_formula_sum 'C17 H21 N5 O14 S'
_chemical_formula_weight 551.45
_space_group_IT_number 14
_space_group_name_Hall '-P 2ybc'
_space_group_name_H-M_alt 'P 1 21/c 1'
_symmetry_cell_setting monoclinic
_symmetry_space_group_name_Hall '-P 2ybc'
_symmetry_space_group_name_H-M 'P 1 21/c 1'
_atom_sites_solution_hydrogens geom
_atom_sites_solution_primary direct
_atom_sites_solution_secondary difmap
_audit_creation_method SHELXL-97
_audit_update_record
;
2022-06-15 deposited with the CCDC.	2022-09-27 downloaded from the CCDC.
;
_cell_angle_alpha 90.00
_cell_angle_beta 106.641(2)
_cell_angle_gamma 90.00
_cell_formula_units_Z 4
_cell_length_a 7.0718(2)
_cell_length_b 27.8784(8)
_cell_length_c 12.1169(4)
_cell_measurement_reflns_used 4226
_cell_measurement_temperature 298(2)
_cell_measurement_theta_max 65.81
_cell_measurement_theta_min 3.17
_cell_volume 2288.80(12)
_computing_cell_refinement 'SAINT (Bruker 2006)'
_computing_data_collection 'APEX 2 (Bruker 2006)'
_computing_data_reduction 'SAINT (Bruker 2006)'
_computing_molecular_graphics 'Mercury 4.0.0 (Macrae et al, 2008)'
_computing_publication_material 'Bruker SHELXTL'
_computing_structure_refinement 'SHELXL-97 (Sheldrick, 1997)'
_computing_structure_solution 'SHELXS-97 (Sheldrick, 1990)'
_diffrn_ambient_temperature 298(2)
_diffrn_measured_fraction_theta_full 0.938
_diffrn_measured_fraction_theta_max 0.938
_diffrn_measurement_device_type 'CCD area detector'
_diffrn_measurement_method 'phi and omega scans'
_diffrn_radiation_monochromator graphite
_diffrn_radiation_source 'fine-focus sealed tube'
_diffrn_radiation_type CuK\a
_diffrn_radiation_wavelength 1.54178
_diffrn_reflns_av_R_equivalents 0.0397
_diffrn_reflns_av_sigmaI/netI 0.0318
_diffrn_reflns_limit_h_max 7
_diffrn_reflns_limit_h_min -8
_diffrn_reflns_limit_k_max 32
_diffrn_reflns_limit_k_min -32
_diffrn_reflns_limit_l_max 14
_diffrn_reflns_limit_l_min -12
_diffrn_reflns_number 15152
_diffrn_reflns_theta_full 67.23
_diffrn_reflns_theta_max 67.23
_diffrn_reflns_theta_min 3.17
_exptl_absorpt_coefficient_mu 2.033
_exptl_absorpt_correction_T_max 0.850
_exptl_absorpt_correction_T_min 0.784
_exptl_absorpt_correction_type multi-scan
_exptl_absorpt_process_details 'SADABS (Bruker, 2006)'
_exptl_crystal_colour colorless
_exptl_crystal_density_diffrn 1.600
_exptl_crystal_density_method 'not measured'
_exptl_crystal_description prismatic
_exptl_crystal_F_000 1144
_exptl_crystal_size_max 0.12
_exptl_crystal_size_mid 0.10
_exptl_crystal_size_min 0.08
_refine_diff_density_max 0.396
_refine_diff_density_min -0.358
_refine_diff_density_rms 0.056
_refine_ls_extinction_method none
_refine_ls_goodness_of_fit_ref 1.059
_refine_ls_hydrogen_treatment mixed
_refine_ls_matrix_type full
_refine_ls_number_parameters 360
_refine_ls_number_reflns 3866
_refine_ls_number_restraints 0
_refine_ls_restrained_S_all 1.059
_refine_ls_R_factor_all 0.0577
_refine_ls_R_factor_gt 0.0488
_refine_ls_shift/su_max 0.001
_refine_ls_shift/su_mean 0.000
_refine_ls_structure_factor_coef Fsqd
_refine_ls_weighting_details 'calc w=1/[\s^2^(Fo^2^)+(0.0715P)^2^+1.4223P] where P=(Fo^2^+2Fc^2^)/3'
_refine_ls_weighting_scheme calc
_refine_ls_wR_factor_gt 0.1292
_refine_ls_wR_factor_ref 0.1399
_reflns_number_gt 3303
_reflns_number_total 3866
_reflns_threshold_expression >2sigma(I)
_cod_data_source_file d2ob01650h2.cif
_cod_data_source_block 14fin_CCDC1
_cod_depositor_comments
;
The following automatic conversions were performed:

data item '_symmetry_cell_setting' value 'Monoclinic' was changed to
'monoclinic' in accordance with the
/home/data/users/saulius/crontab/automatic-downloads/rss-feeds/RSC/lib/dictionaries/cif_core.dic
dictionary named 'cif_core.dic' version 2.4.2 last updated on
2011-04-26.

Automatic conversion script
Id: cif_fix_values 7556 2019-12-06 15:28:31Z antanas 
;
_cod_original_sg_symbol_Hall -P2ybc
_cod_original_sg_symbol_H-M P2(1)/c
_cod_database_code 7158903

loop_
_symmetry_equiv_pos_as_xyz
'x, y, z'
'-x, y+1/2, -z+1/2'
'-x, -y, -z'
'x, -y-1/2, z-1/2'

loop_
_atom_site_label
_atom_site_type_symbol
_atom_site_fract_x
_atom_site_fract_y
_atom_site_fract_z
_atom_site_U_iso_or_equiv
_atom_site_adp_type
_atom_site_occupancy
_atom_site_symmetry_multiplicity
_atom_site_calc_flag
_atom_site_refinement_flags
_atom_site_disorder_assembly
_atom_site_disorder_group
C1 C 0.1978(5) 0.64516(12) 0.7360(3) 0.0682(9) Uani 1 1 d . . .
H1 H 0.1189 0.6548 0.6641 0.082 Uiso 1 1 calc R . .
N1 N 0.2813(4) 0.67508(9) 0.8236(3) 0.0669(7) Uani 1 1 d . . .
H1N H 0.2701 0.7058 0.8213 0.080 Uiso 1 1 calc R . .
C2 C 0.3868(4) 0.64910(10) 0.9169(3) 0.0513(7) Uani 1 1 d . . .
C3 C 0.4916(5) 0.66312(14) 1.0284(3) 0.0681(9) Uani 1 1 d . . .
H3 H 0.5036 0.6953 1.0498 0.082 Uiso 1 1 calc R . .
C4 C 0.5756(5) 0.62772(17) 1.1050(3) 0.0764(11) Uani 1 1 d . . .
H4 H 0.6468 0.6360 1.1797 0.092 Uiso 1 1 calc R . .
C5 C 0.5567(6) 0.57973(15) 1.0734(3) 0.0739(10) Uani 1 1 d . . .
H5 H 0.6144 0.5565 1.1276 0.089 Uiso 1 1 calc R . .
C6 C 0.4556(5) 0.56589(11) 0.9648(3) 0.0610(8) Uani 1 1 d . . .
H6 H 0.4459 0.5336 0.9451 0.073 Uiso 1 1 calc R . .
C7 C 0.3671(4) 0.60031(9) 0.8837(2) 0.0467(6) Uani 1 1 d . . .
C8 C 0.2448(5) 0.59891(10) 0.7671(3) 0.0558(7) Uani 1 1 d . . .
C9 C 0.1811(5) 0.55532(11) 0.6943(3) 0.0660(9) Uani 1 1 d . . .
H9A H 0.0617 0.5627 0.6337 0.079 Uiso 1 1 calc R . .
H9B H 0.1498 0.5301 0.7414 0.079 Uiso 1 1 calc R . .
C10 C 0.3349(5) 0.53704(11) 0.6405(3) 0.0624(8) Uani 1 1 d . . .
H10 H 0.4566 0.5324 0.7033 0.075 Uiso 1 1 calc R . .
N2 N 0.3822(9) 0.57029(13) 0.5581(3) 0.143(2) Uani 1 1 d . . .
H2A H 0.2771 0.5737 0.4972 0.215 Uiso 1 1 calc R . .
H2B H 0.4822 0.5586 0.5356 0.215 Uiso 1 1 calc R . .
H2C H 0.4159 0.5987 0.5917 0.215 Uiso 1 1 calc R . .
C11 C 0.2855(5) 0.48905(11) 0.5791(3) 0.0578(8) Uani 1 1 d . . .
O1 O 0.2571(4) 0.45603(8) 0.6455(2) 0.0711(6) Uani 1 1 d . . .
H1O H 0.2111 0.4323 0.6072 0.107 Uiso 1 1 calc R . .
O2 O 0.2821(6) 0.48279(10) 0.4827(2) 0.1240(14) Uani 1 1 d . . .
C12 C -0.0017(3) 0.68527(9) 0.0426(2) 0.0372(5) Uani 1 1 d . . .
C13 C -0.0863(4) 0.65955(10) -0.0575(2) 0.0427(6) Uani 1 1 d . . .
H13 H -0.1518 0.6749 -0.1260 0.051 Uiso 1 1 calc R . .
C14 C -0.0689(4) 0.61045(9) -0.0512(2) 0.0432(6) Uani 1 1 d . . .
C15 C 0.0272(4) 0.58692(10) 0.0490(2) 0.0468(6) Uani 1 1 d . . .
H15 H 0.0391 0.5537 0.0510 0.056 Uiso 1 1 calc R . .
C16 C 0.1051(4) 0.61413(9) 0.1458(2) 0.0414(6) Uani 1 1 d . . .
C17 C 0.0902(3) 0.66402(8) 0.1482(2) 0.0365(5) Uani 1 1 d . . .
N3 N 0.2037(4) 0.58744(9) 0.2518(2) 0.0591(7) Uani 1 1 d . . .
O5 O 0.3684(4) 0.60000(10) 0.3059(2) 0.0792(7) Uani 1 1 d . . .
O6 O 0.1103(6) 0.55451(10) 0.2776(3) 0.1081(11) Uani 1 1 d . . .
N4 N -0.1649(4) 0.58177(10) -0.1538(2) 0.0570(6) Uani 1 1 d . . .
O8 O -0.2562(4) 0.60294(9) -0.24002(19) 0.0744(7) Uani 1 1 d . . .
O7 O -0.1492(4) 0.53833(9) -0.1458(2) 0.0830(8) Uani 1 1 d . . .
N5 N -0.0109(4) 0.73809(8) 0.03111(18) 0.0469(5) Uani 1 1 d . . .
O9 O -0.1703(3) 0.75613(8) -0.0111(2) 0.0676(6) Uani 1 1 d . . .
O10 O 0.1466(4) 0.75917(8) 0.0618(2) 0.0675(6) Uani 1 1 d . . .
S1 S 0.14083(9) 0.69680(2) 0.28284(5) 0.0419(2) Uani 1 1 d . . .
O11 O 0.0031(3) 0.73615(7) 0.25657(17) 0.0557(5) Uani 1 1 d . . .
O12 O 0.3435(3) 0.71193(8) 0.31407(16) 0.0568(5) Uani 1 1 d . . .
O13 O 0.0998(3) 0.66199(7) 0.36094(16) 0.0577(5) Uani 1 1 d . . .
O14 O -0.3815(5) 0.77067(10) 0.2168(2) 0.0711(7) Uani 1 1 d . . .
O15 O 0.1657(5) 0.37580(9) 0.5359(2) 0.0721(7) Uani 1 1 d . . .
O16 O 0.5303(4) 0.66122(8) 0.5456(2) 0.0620(6) Uani 1 1 d . . .
H14A H -0.285(7) 0.7564(15) 0.230(4) 0.083(14) Uiso 1 1 d . . .
H14B H -0.453(7) 0.7586(17) 0.244(4) 0.100(18) Uiso 1 1 d . . .
H15A H 0.097(6) 0.3592(16) 0.571(4) 0.090(13) Uiso 1 1 d . . .
H15B H 0.260(9) 0.365(2) 0.521(5) 0.13(2) Uiso 1 1 d . . .
H16A H 0.557(5) 0.6816(13) 0.601(3) 0.065(10) Uiso 1 1 d . . .
H16B H 0.478(6) 0.6771(15) 0.491(4) 0.083(13) Uiso 1 1 d . . .

loop_
_atom_site_aniso_label
_atom_site_aniso_U_11
_atom_site_aniso_U_22
_atom_site_aniso_U_33
_atom_site_aniso_U_23
_atom_site_aniso_U_13
_atom_site_aniso_U_12
C1 0.069(2) 0.0581(19) 0.070(2) 0.0229(17) 0.0080(16) 0.0043(16)
N1 0.0825(19) 0.0309(12) 0.089(2) 0.0127(13) 0.0280(16) 0.0045(12)
C2 0.0500(15) 0.0396(14) 0.0698(19) -0.0030(13) 0.0261(14) -0.0039(12)
C3 0.066(2) 0.071(2) 0.078(2) -0.0321(19) 0.0380(18) -0.0206(17)
C4 0.060(2) 0.120(3) 0.052(2) -0.013(2) 0.0196(16) -0.008(2)
C5 0.076(2) 0.090(3) 0.054(2) 0.0115(18) 0.0166(17) 0.0184(19)
C6 0.076(2) 0.0465(16) 0.062(2) 0.0108(14) 0.0219(16) 0.0161(14)
C7 0.0533(15) 0.0347(13) 0.0527(16) 0.0021(11) 0.0162(12) 0.0016(11)
C8 0.0600(17) 0.0417(15) 0.0606(18) 0.0039(13) 0.0094(14) -0.0024(13)
C9 0.0635(19) 0.0538(18) 0.070(2) -0.0031(15) 0.0019(16) -0.0082(14)
C10 0.082(2) 0.0612(19) 0.0460(17) -0.0080(14) 0.0222(15) -0.0274(16)
N2 0.306(7) 0.081(2) 0.064(2) -0.0311(18) 0.087(3) -0.110(3)
C11 0.0672(19) 0.0587(18) 0.0439(17) -0.0018(13) 0.0100(13) -0.0212(14)
O1 0.1052(19) 0.0506(12) 0.0648(14) 0.0053(10) 0.0361(13) 0.0047(12)
O2 0.251(4) 0.0743(18) 0.0446(15) -0.0176(12) 0.0387(19) -0.082(2)
C12 0.0391(13) 0.0342(12) 0.0377(13) -0.0019(10) 0.0102(10) 0.0011(10)
C13 0.0422(14) 0.0475(15) 0.0350(13) -0.0029(11) 0.0059(10) 0.0041(11)
C14 0.0434(14) 0.0452(14) 0.0390(14) -0.0114(11) 0.0084(11) -0.0010(11)
C15 0.0545(15) 0.0367(14) 0.0478(15) -0.0055(11) 0.0123(12) 0.0035(11)
C16 0.0445(14) 0.0411(13) 0.0367(13) 0.0033(10) 0.0083(11) 0.0054(11)
C17 0.0351(12) 0.0370(13) 0.0357(13) -0.0027(10) 0.0075(10) -0.0022(9)
N3 0.0811(19) 0.0478(14) 0.0439(14) 0.0065(11) 0.0109(13) 0.0163(13)
O5 0.0647(15) 0.113(2) 0.0507(13) 0.0129(13) 0.0015(11) 0.0292(14)
O6 0.164(3) 0.0613(16) 0.085(2) 0.0300(14) 0.0132(19) -0.0173(18)
N4 0.0583(15) 0.0604(16) 0.0498(15) -0.0203(12) 0.0114(12) -0.0052(12)
O8 0.0789(16) 0.0856(17) 0.0443(12) -0.0171(12) -0.0054(11) -0.0044(12)
O7 0.109(2) 0.0547(15) 0.0772(17) -0.0300(12) 0.0139(14) -0.0057(13)
N5 0.0632(15) 0.0372(12) 0.0393(12) 0.0018(9) 0.0129(10) 0.0032(11)
O9 0.0756(15) 0.0501(12) 0.0713(14) 0.0072(10) 0.0118(11) 0.0225(11)
O10 0.0792(15) 0.0494(12) 0.0704(14) 0.0033(10) 0.0156(11) -0.0184(11)
S1 0.0472(4) 0.0429(4) 0.0345(3) -0.0065(2) 0.0097(3) -0.0055(3)
O11 0.0623(12) 0.0492(11) 0.0543(12) -0.0100(9) 0.0149(9) 0.0091(9)
O12 0.0489(11) 0.0641(12) 0.0499(11) -0.0083(9) 0.0024(8) -0.0150(9)
O13 0.0794(14) 0.0564(12) 0.0429(11) -0.0013(9) 0.0266(10) -0.0066(10)
O14 0.0568(15) 0.0811(18) 0.0763(17) 0.0191(13) 0.0204(13) 0.0116(14)
O15 0.0877(19) 0.0489(13) 0.0874(18) 0.0050(12) 0.0376(15) -0.0108(13)
O16 0.0772(15) 0.0488(12) 0.0477(13) 0.0024(11) -0.0018(11) -0.0068(11)

loop_
_atom_type_symbol
_atom_type_description
_atom_type_scat_dispersion_real
_atom_type_scat_dispersion_imag
_atom_type_scat_source
C C 0.0181 0.0091 'International Tables Vol C Tables 4.2.6.8 and 6.1.1.4'
H H 0.0000 0.0000 'International Tables Vol C Tables 4.2.6.8 and 6.1.1.4'
N N 0.0311 0.0180 'International Tables Vol C Tables 4.2.6.8 and 6.1.1.4'
O O 0.0492 0.0322 'International Tables Vol C Tables 4.2.6.8 and 6.1.1.4'
S S 0.3331 0.5567 'International Tables Vol C Tables 4.2.6.8 and 6.1.1.4'

loop_
_geom_angle_atom_site_label_1
_geom_angle_atom_site_label_2
_geom_angle_atom_site_label_3
_geom_angle
_geom_angle_site_symmetry_1
_geom_angle_site_symmetry_3
_geom_angle_publ_flag
N1 C1 C8 110.6(3) . . ?
N1 C1 H1 124.7 . . ?
C8 C1 H1 124.7 . . ?
C1 N1 C2 109.6(2) . . ?
C1 N1 H1N 125.2 . . ?
C2 N1 H1N 125.2 . . ?
N1 C2 C3 131.5(3) . . ?
N1 C2 C7 106.7(3) . . ?
C3 C2 C7 121.7(3) . . ?
C4 C3 C2 117.4(3) . . ?
C4 C3 H3 121.3 . . ?
C2 C3 H3 121.3 . . ?
C3 C4 C5 121.3(3) . . ?
C3 C4 H4 119.4 . . ?
C5 C4 H4 119.4 . . ?
C6 C5 C4 121.5(3) . . ?
C6 C5 H5 119.2 . . ?
C4 C5 H5 119.2 . . ?
C5 C6 C7 119.6(3) . . ?
C5 C6 H6 120.2 . . ?
C7 C6 H6 120.2 . . ?
C6 C7 C2 118.4(3) . . ?
C6 C7 C8 134.7(3) . . ?
C2 C7 C8 106.8(2) . . ?
C1 C8 C7 106.2(3) . . ?
C1 C8 C9 126.9(3) . . ?
C7 C8 C9 126.9(3) . . ?
C8 C9 C10 113.4(3) . . ?
C8 C9 H9A 108.9 . . ?
C10 C9 H9A 108.9 . . ?
C8 C9 H9B 108.9 . . ?
C10 C9 H9B 108.9 . . ?
H9A C9 H9B 107.7 . . ?
N2 C10 C9 114.4(3) . . ?
N2 C10 C11 106.7(2) . . ?
C9 C10 C11 114.5(3) . . ?
N2 C10 H10 106.9 . . ?
C9 C10 H10 106.9 . . ?
C11 C10 H10 106.9 . . ?
C10 N2 H2A 109.5 . . ?
C10 N2 H2B 109.5 . . ?
H2A N2 H2B 109.5 . . ?
C10 N2 H2C 109.5 . . ?
H2A N2 H2C 109.5 . . ?
H2B N2 H2C 109.5 . . ?
O2 C11 O1 123.9(3) . . ?
O2 C11 C10 123.6(3) . . ?
O1 C11 C10 112.4(3) . . ?
C11 O1 H1O 109.5 . . ?
C13 C12 C17 123.7(2) . . ?
C13 C12 N5 115.8(2) . . ?
C17 C12 N5 120.5(2) . . ?
C14 C13 C12 117.2(2) . . ?
C14 C13 H13 121.4 . . ?
C12 C13 H13 121.4 . . ?
C13 C14 C15 122.5(2) . . ?
C13 C14 N4 118.8(2) . . ?
C15 C14 N4 118.6(2) . . ?
C16 C15 C14 117.8(2) . . ?
C16 C15 H15 121.1 . . ?
C14 C15 H15 121.1 . . ?
C15 C16 C17 123.6(2) . . ?
C15 C16 N3 116.1(2) . . ?
C17 C16 N3 120.3(2) . . ?
C12 C17 C16 115.1(2) . . ?
C12 C17 S1 122.19(18) . . ?
C16 C17 S1 121.60(18) . . ?
O5 N3 O6 125.7(3) . . ?
O5 N3 C16 117.8(3) . . ?
O6 N3 C16 116.5(3) . . ?
O8 N4 O7 124.5(3) . . ?
O8 N4 C14 117.8(3) . . ?
O7 N4 C14 117.7(3) . . ?
O9 N5 O10 126.1(2) . . ?
O9 N5 C12 117.8(2) . . ?
O10 N5 C12 116.1(2) . . ?
O12 S1 O11 113.25(13) . . ?
O12 S1 O13 113.43(13) . . ?
O11 S1 O13 114.04(13) . . ?
O12 S1 C17 108.04(11) . . ?
O11 S1 C17 103.78(11) . . ?
O13 S1 C17 103.08(11) . . ?
H14A O14 H14B 110(5) . . ?
H15A O15 H15B 122(5) . . ?
H16A O16 H16B 103(4) . . ?

loop_
_geom_bond_atom_site_label_1
_geom_bond_atom_site_label_2
_geom_bond_distance
_geom_bond_site_symmetry_2
_geom_bond_publ_flag
C1 N1 1.346(5) . ?
C1 C8 1.357(4) . ?
C1 H1 0.9300 . ?
N1 C2 1.370(4) . ?
N1 H1N 0.8600 . ?
C2 C3 1.398(5) . ?
C2 C7 1.414(4) . ?
C3 C4 1.368(6) . ?
C3 H3 0.9300 . ?
C4 C5 1.388(6) . ?
C4 H4 0.9300 . ?
C5 C6 1.361(5) . ?
C5 H5 0.9300 . ?
C6 C7 1.388(4) . ?
C6 H6 0.9300 . ?
C7 C8 1.430(4) . ?
C8 C9 1.493(4) . ?
C9 C10 1.508(5) . ?
C9 H9A 0.9700 . ?
C9 H9B 0.9700 . ?
C10 N2 1.469(4) . ?
C10 C11 1.522(4) . ?
C10 H10 0.9800 . ?
N2 H2A 0.8900 . ?
N2 H2B 0.8900 . ?
N2 H2C 0.8900 . ?
C11 O2 1.175(4) . ?
C11 O1 1.276(4) . ?
O1 H1O 0.8200 . ?
C12 C13 1.388(3) . ?
C12 C17 1.391(3) . ?
C12 N5 1.479(3) . ?
C13 C14 1.374(4) . ?
C13 H13 0.9300 . ?
C14 C15 1.376(4) . ?
C14 N4 1.470(3) . ?
C15 C16 1.373(4) . ?
C15 H15 0.9300 . ?
C16 C17 1.396(3) . ?
C16 N3 1.475(3) . ?
C17 S1 1.814(2) . ?
N3 O5 1.213(4) . ?
N3 O6 1.223(4) . ?
N4 O8 1.213(3) . ?
N4 O7 1.217(3) . ?
N5 O9 1.206(3) . ?
N5 O10 1.220(3) . ?
S1 O12 1.437(2) . ?
S1 O11 1.441(2) . ?
S1 O13 1.442(2) . ?
O14 H14A 0.77(5) . ?
O14 H14B 0.75(5) . ?
O15 H15A 0.87(5) . ?
O15 H15B 0.80(6) . ?
O16 H16A 0.86(4) . ?
O16 H16B 0.80(4) . ?
